data_7702539
loop_
_publ_author_name
'Renner, Patrick'
'Galka, Christian H.'
'Gade, Lutz H.'
'Radojevic, Sanja'
'McPartlin, Mary'

_publ_section_title
;
 Synthesis and structural characterization of a novel C3-chiral triamine
 and its trilithium triamide
;
_journal_issue 7
_journal_name_full 'Journal of the Chemical Society, Dalton Transactions'
_journal_page_first 964
_journal_paper_doi 10.1039/b100719j
_journal_year 2001
_chemical_formula_sum 'C37 H55 N3 Si3'
_chemical_formula_weight 626.11
_space_group_IT_number 173
_space_group_name_Hall 'P 6c'
_space_group_name_H-M_alt 'P 63'
_symmetry_cell_setting hexagonal
_symmetry_space_group_name_H-M 'P 63'
_atom_sites_solution_hydrogens geom
_atom_sites_solution_primary direct
_atom_sites_solution_secondary difmap
_audit_creation_method SHELXL-97
_cell_angle_alpha 90.00
_cell_angle_beta 90.00
_cell_angle_gamma 120.00
_cell_formula_units_Z 6
_cell_length_a 18.392(4)
_cell_length_b 18.392(4)
_cell_length_c 19.655(5)
_cell_measurement_temperature 301(2)
_cell_volume 5758(2)
_computing_cell_refinement 'Siemens XSCANS'
_computing_data_collection 'Siemens XSCANS'
_computing_data_reduction 'Siemens SHELXTL'
_computing_molecular_graphics 'Siemens SHELXTL'
_computing_publication_material 'Siemens SHELXTL'
_computing_structure_refinement 'SHELXL-97 (Sheldrick, 1997)'
_computing_structure_solution 'SHELXS-97 (Sheldrick, 1990)'
_diffrn_ambient_temperature 301(2)
_diffrn_detector_area_resol_mean -
_diffrn_measured_fraction_theta_full 0.999
_diffrn_measured_fraction_theta_max 0.999
_diffrn_measurement_device_type 'Siemens P4'
_diffrn_measurement_method 'Theta/2 theta'
_diffrn_radiation_monochromator graphite
_diffrn_radiation_source 'fine-focus sealed tube'
_diffrn_radiation_type MoK\a
_diffrn_radiation_wavelength 0.71073
_diffrn_reflns_av_R_equivalents 0.0868
_diffrn_reflns_av_sigmaI/netI 0.1360
_diffrn_reflns_limit_h_max 19
_diffrn_reflns_limit_h_min -1
_diffrn_reflns_limit_k_max 1
_diffrn_reflns_limit_k_min -21
_diffrn_reflns_limit_l_max 1
_diffrn_reflns_limit_l_min -23
_diffrn_reflns_number 8267
_diffrn_reflns_theta_full 25.00
_diffrn_reflns_theta_max 25.00
_diffrn_reflns_theta_min 2.07
_diffrn_standards_interval_count 97
_diffrn_standards_number 3
_exptl_absorpt_coefficient_mu 0.151
_exptl_absorpt_correction_type none
_exptl_crystal_colour colourless
_exptl_crystal_density_diffrn 1.083
_exptl_crystal_density_method 'not measured'
_exptl_crystal_description block
_exptl_crystal_F_000 2040
_exptl_crystal_size_max 0.40
_exptl_crystal_size_mid 0.38
_exptl_crystal_size_min 0.37
_refine_diff_density_max 0.154
_refine_diff_density_min -0.156
_refine_diff_density_rms 0.032
_refine_ls_abs_structure_details 'Flack H D (1983), Acta Cryst. A39, 876-881'
_refine_ls_abs_structure_Flack 0.1(2)
_refine_ls_extinction_method none
_refine_ls_goodness_of_fit_ref 0.884
_refine_ls_hydrogen_treatment mixed
_refine_ls_matrix_type full
_refine_ls_number_parameters 382
_refine_ls_number_reflns 3705
_refine_ls_number_restraints 25
_refine_ls_restrained_S_all 0.883
_refine_ls_R_factor_all 0.2069
_refine_ls_R_factor_gt 0.0576
_refine_ls_shift/su_max 0.769
_refine_ls_shift/su_mean 0.074
_refine_ls_structure_factor_coef Fsqd
_refine_ls_weighting_details 'calc w=1/[\s^2^(Fo^2^)+(0.0318P)^2^+0.0000P] where P=(Fo^2^+2Fc^2^)/3'
_refine_ls_weighting_scheme calc
_refine_ls_wR_factor_gt 0.0809
_refine_ls_wR_factor_ref 0.1127
_reflns_number_gt 1233
_reflns_number_total 3705
_reflns_threshold_expression >2sigma(I)
_cod_data_source_file b100719j.txt
_cod_data_source_block 1
_cod_depositor_comments
;
The following automatic conversions were performed:

data item '_symmetry_cell_setting' value 'Hexagonal' was changed to
'hexagonal' in accordance with the
/home/saulius/struct/COD-crude-data/automatic-downloads/DataCite-retrospective/RSC/depositions/lib/dictionaries/cif_core.dic
dictionary named 'cif_core.dic' version 2.4.2 last updated on
2011-04-26.

Automatic conversion script
Id: cif_fix_values 6909 2019-04-08 15:41:33Z antanas 
;
_cod_original_sg_symbol_H-M P6(3)
_cod_database_code 7702539

loop_
_symmetry_equiv_pos_as_xyz
'x, y, z'
'-y, x-y, z'
'-x+y, -x, z'
'-x, -y, z+1/2'
'y, -x+y, z+1/2'
'x-y, x, z+1/2'

loop_
_atom_site_label
_atom_site_type_symbol
_atom_site_fract_x
_atom_site_fract_y
_atom_site_fract_z
_atom_site_U_iso_or_equiv
_atom_site_adp_type
_atom_site_occupancy
_atom_site_symmetry_multiplicity
_atom_site_calc_flag
_atom_site_refinement_flags
_atom_site_disorder_assembly
_atom_site_disorder_group
Si1 Si 0.97607(15) 1.08504(14) -0.15093(12) 0.0760(7) Uani 1 1 d D . .
Si2 Si 0.43378(17) 0.66849(17) 0.21436(12) 0.0891(9) Uani 1 1 d D . .
Si3 Si 0.42207(16) 0.64810(16) -0.06812(13) 0.0855(9) Uani 1 1 d D . .
N1 N 0.9463(4) 1.0654(4) -0.0672(2) 0.0758(19) Uani 1 1 d D A .
H1N H 0.9317 1.0175 -0.0473 0.091 Uiso 1 1 d . . .
N2 N 0.4474(4) 0.6974(4) 0.2984(2) 0.085(2) Uani 1 1 d D . .
H2N H 0.4298 0.7401 0.3178 0.103 Uiso 1 1 d . . .
N3 N 0.4032(4) 0.6167(4) -0.1514(3) 0.092(2) Uani 1 1 d D C .
H3N H 0.3719 0.6180 -0.1711 0.111 Uiso 1 1 d . . .
C1 C 1.0000 1.0000 -0.1756(7) 0.080(4) Uani 1 3 d SD . .
H1 H 1.0000 1.0000 -0.2255 0.096 Uiso 1 3 calc SR . .
C2 C 1.0673(4) 1.1959(3) -0.1568(4) 0.086(3) Uani 1 1 d D . .
H2A H 1.0493 1.2345 -0.1434 0.129 Uiso 1 1 calc R . .
H2B H 1.0876 1.2074 -0.2028 0.129 Uiso 1 1 calc R . .
H2C H 1.1116 1.2020 -0.1272 0.129 Uiso 1 1 calc R . .
C3 C 0.8926(5) 1.0829(6) -0.2087(4) 0.106(4) Uani 1 1 d D . .
H3A H 0.8812 1.1265 -0.1955 0.159 Uiso 1 1 calc R . .
H3B H 0.8422 1.0294 -0.2050 0.159 Uiso 1 1 calc R . .
H3C H 0.9122 1.0917 -0.2549 0.159 Uiso 1 1 calc R . .
C4 C 0.3333 0.6667 0.1911(6) 0.086(5) Uani 1 3 d SD . .
H4 H 0.3333 0.6667 0.1413 0.103 Uiso 1 3 calc SR . .
C5 C 0.4304(5) 0.5646(4) 0.2085(5) 0.107(3) Uani 1 1 d D . .
H5A H 0.4840 0.5718 0.2210 0.161 Uiso 1 1 calc R . .
H5B H 0.4172 0.5439 0.1626 0.161 Uiso 1 1 calc R . .
H5C H 0.3881 0.5251 0.2387 0.161 Uiso 1 1 calc R . .
C6 C 0.5230(5) 0.7421(5) 0.1567(4) 0.116(4) Uani 1 1 d D . .
H6A H 0.5273 0.7963 0.1568 0.173 Uiso 1 1 calc R . .
H6B H 0.5123 0.7200 0.1113 0.173 Uiso 1 1 calc R . .
H6C H 0.5746 0.7472 0.1729 0.173 Uiso 1 1 calc R . .
C7 C 0.3333 0.6667 -0.0434(6) 0.080(5) Uani 1 3 d SD . .
H7 H 0.3333 0.6667 0.0065 0.096 Uiso 1 3 calc SR . .
C8 C 0.4236(5) 0.5662(4) -0.0108(4) 0.104(3) Uani 1 1 d D . .
H8A H 0.3696 0.5161 -0.0116 0.157 Uiso 1 1 calc R . .
H8B H 0.4366 0.5874 0.0349 0.157 Uiso 1 1 calc R . .
H8C H 0.4655 0.5536 -0.0265 0.157 Uiso 1 1 calc R . .
C9 C 0.5310(4) 0.7424(4) -0.0617(4) 0.103(3) Uani 1 1 d D . .
H9A H 0.5715 0.7270 -0.0758 0.154 Uiso 1 1 calc R . .
H9B H 0.5419 0.7618 -0.0155 0.154 Uiso 1 1 calc R . .
H9C H 0.5350 0.7863 -0.0907 0.154 Uiso 1 1 calc R . .
C10 C 0.9283(6) 1.1193(5) -0.0222(4) 0.079(3) Uani 1 1 d D . .
H10A H 0.9139 1.1504 -0.0549 0.094 Uiso 0.336(13) 1 calc PR A 1
H10B H 0.9265 1.1634 -0.0489 0.094 Uiso 0.664(13) 1 calc PR A 2
C11' C 0.996(2) 1.191(2) 0.0232(18) 0.096(5) Uiso 0.336(13) 1 d P A 1
H11A H 1.0496 1.1977 0.0104 0.115 Uiso 0.336(13) 1 calc PR A 1
H11B H 0.9966 1.2423 0.0101 0.115 Uiso 0.336(13) 1 calc PR A 1
C11 C 1.0007(12) 1.1586(12) 0.0297(10) 0.096(5) Uiso 0.664(13) 1 d P A 2
H11C H 1.0508 1.1686 0.0054 0.115 Uiso 0.664(13) 1 calc PR A 2
H11D H 1.0084 1.2134 0.0409 0.115 Uiso 0.664(13) 1 calc PR A 2
C12' C 0.9917(18) 1.187(2) 0.0939(14) 0.098(4) Uiso 0.336(13) 1 d P A 1
H12A H 0.9862 1.2340 0.1100 0.117 Uiso 0.336(13) 1 calc PR A 1
H12B H 1.0450 1.1956 0.1106 0.117 Uiso 0.336(13) 1 calc PR A 1
C12 C 1.0012(8) 1.1260(10) 0.0835(8) 0.098(4) Uiso 0.664(13) 1 d P A 2
H12C H 1.0512 1.1637 0.1089 0.117 Uiso 0.664(13) 1 calc PR A 2
H12D H 1.0025 1.0748 0.0747 0.117 Uiso 0.664(13) 1 calc PR A 2
C13 C 0.9196(8) 1.1046(7) 0.1277(5) 0.134(4) Uani 1 1 d . . .
H13A H 0.9401 1.0658 0.1352 0.160 Uiso 0.336(13) 1 calc PR A 1
H13B H 0.9060 1.1186 0.1717 0.160 Uiso 0.336(13) 1 calc PR A 1
H13C H 0.9255 1.1561 0.1463 0.160 Uiso 0.664(13) 1 calc PR A 2
H13D H 0.9151 1.0685 0.1654 0.160 Uiso 0.664(13) 1 calc PR A 2
C14 C 0.8392(8) 1.0606(7) 0.0846(7) 0.100(4) Uani 1 1 d . A .
C15 C 0.8469(7) 1.0685(6) 0.0159(6) 0.078(3) Uani 1 1 d . A .
C16 C 0.7716(8) 1.0269(7) -0.0232(5) 0.108(4) Uani 1 1 d . . .
H16 H 0.7747 1.0327 -0.0703 0.129 Uiso 1 1 calc R A .
C17 C 0.6933(9) 0.9776(8) 0.0072(9) 0.137(5) Uani 1 1 d . A .
H17 H 0.6449 0.9505 -0.0191 0.164 Uiso 1 1 calc R . .
C18 C 0.6895(10) 0.9703(10) 0.0767(11) 0.150(6) Uani 1 1 d . . .
H18 H 0.6379 0.9383 0.0981 0.180 Uiso 1 1 calc R A .
C19 C 0.7623(11) 1.0103(9) 0.1150(7) 0.142(5) Uani 1 1 d . A .
H19 H 0.7593 1.0032 0.1620 0.170 Uiso 1 1 calc R . .
C20 C 0.5197(5) 0.7091(6) 0.3406(5) 0.081(3) Uani 1 1 d D B .
H20 H 0.5628 0.7109 0.3101 0.097 Uiso 1 1 calc R . .
C21 C 0.4940(7) 0.6359(6) 0.3910(6) 0.131(4) Uani 1 1 d . . .
H21A H 0.4334 0.6031 0.3868 0.157 Uiso 0.258(16) 1 calc PR B 3
H21B H 0.5149 0.6020 0.3703 0.157 Uiso 0.258(16) 1 calc PR B 3
H21C H 0.4572 0.5834 0.3680 0.157 Uiso 0.742(16) 1 calc PR B 4
H21D H 0.5438 0.6346 0.4054 0.157 Uiso 0.742(16) 1 calc PR B 4
C22' C 0.508(3) 0.634(2) 0.456(2) 0.091(5) Uiso 0.258(16) 1 d P B 3
H22A H 0.5602 0.6342 0.4628 0.109 Uiso 0.258(16) 1 calc PR B 3
H22B H 0.4628 0.5828 0.4760 0.109 Uiso 0.258(16) 1 calc PR B 3
C22 C 0.4513(9) 0.6432(8) 0.4507(7) 0.091(5) Uiso 0.742(16) 1 d P B 4
H22C H 0.4042 0.6496 0.4366 0.109 Uiso 0.742(16) 1 calc PR B 4
H22D H 0.4298 0.5927 0.4780 0.109 Uiso 0.742(16) 1 calc PR B 4
C23 C 0.5121(7) 0.7186(7) 0.4923(5) 0.112(4) Uani 1 1 d . . .
H23A H 0.4556 0.7052 0.5043 0.135 Uiso 0.258(16) 1 calc PR B 3
H23B H 0.5441 0.7309 0.5341 0.135 Uiso 0.258(16) 1 calc PR B 3
H23C H 0.5559 0.7094 0.5104 0.135 Uiso 0.742(16) 1 calc PR B 4
H23D H 0.4828 0.7261 0.5303 0.135 Uiso 0.742(16) 1 calc PR B 4
C24 C 0.5513(6) 0.7973(8) 0.4481(8) 0.102(4) Uani 1 1 d . B .
C25 C 0.5569(5) 0.7924(7) 0.3783(7) 0.078(3) Uani 1 1 d . . .
C26 C 0.5954(7) 0.8678(9) 0.3412(6) 0.103(3) Uani 1 1 d . B .
H26 H 0.5998 0.8652 0.2943 0.123 Uiso 1 1 calc R . .
C27 C 0.6270(8) 0.9456(11) 0.3714(11) 0.138(7) Uani 1 1 d . . .
H27 H 0.6525 0.9948 0.3460 0.166 Uiso 1 1 calc R B .
C28 C 0.6190(9) 0.9467(11) 0.4411(12) 0.150(8) Uani 1 1 d . B .
H28 H 0.6377 0.9980 0.4629 0.180 Uiso 1 1 calc R . .
C29 C 0.5842(8) 0.8746(12) 0.4794(7) 0.130(5) Uani 1 1 d . . .
H29 H 0.5828 0.8779 0.5265 0.156 Uiso 1 1 calc R B .
C30 C 0.4604(6) 0.6029(7) -0.1957(5) 0.091(3) Uani 1 1 d D . .
H30A H 0.4912 0.5902 -0.1614 0.110 Uiso 0.422(14) 1 calc PR C 5
H30B H 0.5063 0.6052 -0.1686 0.110 Uiso 0.578(14) 1 calc PR C 6
C31' C 0.5336(17) 0.6783(17) -0.2316(13) 0.107(6) Uiso 0.422(14) 1 d P C 5
H31A H 0.5286 0.7279 -0.2254 0.128 Uiso 0.422(14) 1 calc PR C 5
H31B H 0.5865 0.6892 -0.2120 0.128 Uiso 0.422(14) 1 calc PR C 5
C31 C 0.4977(17) 0.6743(13) -0.2535(13) 0.107(6) Uiso 0.578(14) 1 d P C 6
H31C H 0.5135 0.7271 -0.2310 0.128 Uiso 0.578(14) 1 calc PR C 6
H31D H 0.5492 0.6779 -0.2696 0.128 Uiso 0.578(14) 1 calc PR C 6
C32' C 0.5318(19) 0.6579(17) -0.3124(16) 0.143(7) Uiso 0.422(14) 1 d P C 5
H32A H 0.5415 0.7080 -0.3365 0.171 Uiso 0.422(14) 1 calc PR C 5
H32B H 0.5802 0.6515 -0.3211 0.171 Uiso 0.422(14) 1 calc PR C 5
C32 C 0.4636(14) 0.6718(13) -0.2964(13) 0.143(7) Uiso 0.578(14) 1 d P C 6
H32C H 0.4917 0.7243 -0.3214 0.171 Uiso 0.578(14) 1 calc PR C 6
H32D H 0.4077 0.6600 -0.2842 0.171 Uiso 0.578(14) 1 calc PR C 6
C33 C 0.4597(10) 0.5866(11) -0.3458(6) 0.203(7) Uani 1 1 d . . .
H33A H 0.4798 0.5697 -0.3850 0.244 Uiso 0.422(14) 1 calc PR C 5
H33B H 0.4217 0.6049 -0.3622 0.244 Uiso 0.422(14) 1 calc PR C 5
H33C H 0.4305 0.5794 -0.3886 0.244 Uiso 0.578(14) 1 calc PR C 6
H33D H 0.5157 0.5963 -0.3551 0.244 Uiso 0.578(14) 1 calc PR C 6
C34 C 0.4110(9) 0.5103(11) -0.2994(9) 0.129(5) Uani 1 1 d . C .
C35 C 0.4120(7) 0.5179(8) -0.2311(8) 0.091(3) Uani 1 1 d . C .
C36 C 0.3694(8) 0.4455(11) -0.1917(6) 0.121(4) Uani 1 1 d . . .
H36 H 0.3711 0.4493 -0.1444 0.145 Uiso 1 1 calc R C .
C37 C 0.3239(8) 0.3670(9) -0.2235(11) 0.143(6) Uani 1 1 d . C .
H37 H 0.2921 0.3193 -0.1973 0.172 Uiso 1 1 calc R . .
C38 C 0.3257(13) 0.3598(15) -0.2921(12) 0.192(10) Uani 1 1 d . . .
H38 H 0.3010 0.3075 -0.3131 0.231 Uiso 1 1 calc R C .
C39 C 0.3648(13) 0.4311(15) -0.3283(11) 0.215(11) Uani 1 1 d . C .
H39 H 0.3607 0.4273 -0.3755 0.258 Uiso 1 1 calc R . .

loop_
_atom_site_aniso_label
_atom_site_aniso_U_11
_atom_site_aniso_U_22
_atom_site_aniso_U_33
_atom_site_aniso_U_23
_atom_site_aniso_U_13
_atom_site_aniso_U_12
Si1 0.0851(19) 0.0775(19) 0.0695(16) -0.0023(17) -0.0012(17) 0.0436(16)
Si2 0.093(2) 0.100(2) 0.071(2) 0.0033(18) 0.010(2) 0.0466(19)
Si3 0.088(2) 0.090(2) 0.079(2) 0.0034(18) 0.000(2) 0.0456(18)
N1 0.092(5) 0.080(5) 0.072(5) 0.000(5) -0.004(5) 0.055(4)
N2 0.088(6) 0.097(6) 0.075(5) -0.007(5) -0.005(5) 0.049(5)
N3 0.103(6) 0.104(6) 0.085(6) 0.013(6) 0.011(6) 0.063(5)
C1 0.084(6) 0.084(6) 0.072(10) 0.000 0.000 0.042(3)
C2 0.099(7) 0.074(7) 0.083(6) 0.013(6) 0.006(6) 0.042(6)
C3 0.132(9) 0.119(9) 0.095(8) 0.000(6) -0.015(7) 0.085(7)
C4 0.109(8) 0.109(8) 0.040(9) 0.000 0.000 0.054(4)
C5 0.121(8) 0.105(8) 0.114(8) -0.025(7) 0.002(7) 0.071(6)
C6 0.125(9) 0.118(8) 0.090(8) 0.017(7) 0.031(7) 0.051(7)
C7 0.083(7) 0.083(7) 0.073(12) 0.000 0.000 0.042(4)
C8 0.110(9) 0.114(9) 0.094(8) 0.013(7) -0.010(7) 0.060(7)
C9 0.088(7) 0.103(7) 0.111(8) 0.014(7) 0.008(7) 0.043(6)
C10 0.081(7) 0.081(7) 0.071(6) -0.014(6) -0.016(6) 0.038(6)
C13 0.150(11) 0.158(12) 0.075(7) -0.004(8) -0.014(9) 0.063(10)
C14 0.088(10) 0.102(9) 0.108(11) 0.001(9) 0.019(10) 0.046(8)
C15 0.072(8) 0.064(7) 0.091(9) -0.014(7) 0.014(8) 0.029(7)
C16 0.088(9) 0.110(9) 0.109(10) -0.009(8) -0.014(9) 0.037(8)
C17 0.076(10) 0.105(11) 0.207(18) 0.009(12) 0.019(12) 0.028(9)
C18 0.115(13) 0.154(14) 0.182(17) 0.072(15) 0.064(15) 0.067(11)
C19 0.125(12) 0.180(15) 0.106(12) 0.043(11) 0.050(11) 0.066(13)
C20 0.079(7) 0.083(8) 0.082(7) 0.003(7) 0.012(7) 0.042(6)
C21 0.214(14) 0.072(7) 0.115(9) 0.002(8) -0.046(11) 0.076(8)
C23 0.104(9) 0.118(10) 0.095(8) -0.022(9) -0.002(8) 0.041(8)
C24 0.072(8) 0.088(10) 0.125(13) -0.029(10) -0.007(8) 0.025(7)
C25 0.056(7) 0.083(9) 0.098(9) 0.003(8) 0.006(7) 0.036(7)
C26 0.079(8) 0.102(9) 0.123(10) 0.017(11) -0.013(8) 0.042(8)
C27 0.095(10) 0.091(13) 0.21(2) 0.004(14) -0.035(13) 0.037(10)
C28 0.101(13) 0.105(14) 0.26(3) -0.081(18) -0.057(16) 0.061(12)
C29 0.094(10) 0.135(13) 0.130(12) -0.044(12) -0.005(9) 0.034(11)
C30 0.086(8) 0.083(8) 0.103(9) 0.006(7) 0.016(7) 0.041(7)
C33 0.25(2) 0.238(18) 0.094(10) 0.021(13) -0.009(13) 0.100(16)
C34 0.134(13) 0.148(15) 0.107(15) -0.012(12) -0.034(11) 0.072(12)
C35 0.080(9) 0.112(12) 0.088(11) -0.006(9) -0.004(7) 0.053(9)
C36 0.124(11) 0.109(10) 0.135(11) 0.011(11) 0.031(10) 0.062(10)
C37 0.089(10) 0.066(10) 0.25(2) 0.007(12) 0.044(13) 0.020(8)
C38 0.20(2) 0.27(3) 0.17(2) -0.10(2) -0.080(18) 0.16(2)
C39 0.24(2) 0.21(2) 0.149(19) -0.003(16) -0.095(16) 0.08(2)

loop_
_atom_type_symbol
_atom_type_description
_atom_type_scat_dispersion_real
_atom_type_scat_dispersion_imag
_atom_type_scat_source
C C 0.0033 0.0016 'International Tables Vol C Tables 4.2.6.8 and 6.1.1.4'
H H 0.0000 0.0000 'International Tables Vol C Tables 4.2.6.8 and 6.1.1.4'
N N 0.0061 0.0033 'International Tables Vol C Tables 4.2.6.8 and 6.1.1.4'
Si Si 0.0817 0.0704 'International Tables Vol C Tables 4.2.6.8 and 6.1.1.4'

loop_
_geom_angle_atom_site_label_1
_geom_angle_atom_site_label_2
_geom_angle_atom_site_label_3
_geom_angle
_geom_angle_site_symmetry_1
_geom_angle_site_symmetry_3
N1 Si1 C2 107.7(4) . .
N1 Si1 C3 113.6(4) . .
C2 Si1 C3 105.1(4) . .
N1 Si1 C1 104.7(5) . .
C2 Si1 C1 115.4(3) . .
C3 Si1 C1 110.5(4) . .
N2 Si2 C5 107.4(4) . .
N2 Si2 C4 103.2(5) . .
C5 Si2 C4 115.5(3) . .
N2 Si2 C6 114.5(4) . .
C5 Si2 C6 105.4(4) . .
C4 Si2 C6 111.0(4) . .
N3 Si3 C9 108.4(4) . .
N3 Si3 C7 105.1(5) . .
C9 Si3 C7 115.6(3) . .
N3 Si3 C8 112.4(4) . .
C9 Si3 C8 105.1(4) . .
C7 Si3 C8 110.4(4) . .
C10 N1 Si1 125.8(5) . .
C20 N2 Si2 124.2(6) . .
C30 N3 Si3 125.3(6) . .
Si1 C1 Si1 113.6(3) 2_765 3_675
Si1 C1 Si1 113.6(3) 2_765 .
Si1 C1 Si1 113.6(3) 3_675 .
Si2 C4 Si2 114.3(3) 2_665 3_565
Si2 C4 Si2 114.3(3) 2_665 .
Si2 C4 Si2 114.3(3) 3_565 .
Si3 C7 Si3 113.6(3) 2_665 3_565
Si3 C7 Si3 113.6(3) 2_665 .
Si3 C7 Si3 113.6(3) 3_565 .
N1 C10 C11 106.1(10) . .
N1 C10 C15 111.4(7) . .
C11 C10 C15 108.7(10) . .
N1 C10 C11' 123.8(16) . .
C11 C10 C11' 24.5(16) . .
C15 C10 C11' 111.3(14) . .
C12' C11' C10 122(3) . .
C12 C11 C10 124.1(17) . .
C11' C12' C13 118(3) . .
C11 C12 C13 110.8(15) . .
C12 C13 C14 111.5(10) . .
C12 C13 C12' 45.8(12) . .
C14 C13 C12' 113.5(13) . .
C15 C14 C19 121.3(12) . .
C15 C14 C13 118.0(12) . .
C19 C14 C13 120.5(13) . .
C14 C15 C16 117.2(11) . .
C14 C15 C10 125.3(11) . .
C16 C15 C10 117.5(11) . .
C17 C16 C15 121.8(11) . .
C18 C17 C16 118.5(15) . .
C19 C18 C17 120.1(16) . .
C18 C19 C14 121.0(13) . .
N2 C20 C25 109.6(7) . .
N2 C20 C21 111.7(8) . .
C25 C20 C21 110.7(9) . .
C22' C21 C22 48(2) . .
C22' C21 C20 133(2) . .
C22 C21 C20 112.4(9) . .
C21 C22' C23 108(3) . .
C23 C22 C21 109.5(11) . .
C22 C23 C24 110.1(10) . .
C22 C23 C22' 41.4(15) . .
C24 C23 C22' 114.8(16) . .
C25 C24 C29 120.0(13) . .
C25 C24 C23 121.2(12) . .
C29 C24 C23 118.7(14) . .
C24 C25 C26 117.9(12) . .
C24 C25 C20 122.5(11) . .
C26 C25 C20 119.5(12) . .
C25 C26 C27 122.9(13) . .
C28 C27 C26 116.7(18) . .
C29 C28 C27 122.1(18) . .
C28 C29 C24 120.2(15) . .
C31' C30 N3 119.4(13) . .
C31' C30 C35 120.9(12) . .
N3 C30 C35 110.0(8) . .
C31' C30 C31 27.9(13) . .
N3 C30 C31 108.9(11) . .
C35 C30 C31 107.8(12) . .
C32' C31' C30 109.4(19) . .
C32 C31 C30 122(3) . .
C33 C32' C31' 123(2) . .
C31 C32 C33 104(2) . .
C32' C33 C34 113.8(16) . .
C32' C33 C32 50.4(13) . .
C34 C33 C32 103.0(13) . .
C35 C34 C39 119.1(17) . .
C35 C34 C33 121.8(17) . .
C39 C34 C33 119.1(17) . .
C34 C35 C36 118.8(14) . .
C34 C35 C30 122.1(15) . .
C36 C35 C30 119.0(13) . .
C35 C36 C37 119.7(13) . .
C38 C37 C36 120.9(17) . .
C39 C38 C37 117(2) . .
C38 C39 C34 124(2) . .

loop_
_geom_bond_atom_site_label_1
_geom_bond_atom_site_label_2
_geom_bond_distance
_geom_bond_site_symmetry_2
Si1 N1 1.716(4) .
Si1 C2 1.888(4) .
Si1 C3 1.893(5) .
Si1 C1 1.888(4) .
Si2 N2 1.716(4) .
Si2 C5 1.884(5) .
Si2 C4 1.887(3) .
Si2 C6 1.894(5) .
Si3 N3 1.713(4) .
Si3 C9 1.888(5) .
Si3 C7 1.890(3) .
Si3 C8 1.893(5) .
N1 C10 1.485(7) .
N2 C20 1.488(7) .
N3 C30 1.482(7) .
C1 Si1 1.888(4) 2_765
C1 Si1 1.888(4) 3_675
C4 Si2 1.887(3) 2_665
C4 Si2 1.887(3) 3_565
C7 Si3 1.890(3) 2_665
C7 Si3 1.890(3) 3_565
C10 C11 1.541(19) .
C10 C15 1.508(11) .
C10 C11' 1.56(4) .
C11' C12' 1.39(4) .
C11 C12 1.218(19) .
C12' C13 1.58(3) .
C12 C13 1.603(15) .
C13 C14 1.537(12) .
C14 C15 1.358(12) .
C14 C19 1.380(13) .
C15 C16 1.427(12) .
C16 C17 1.395(13) .
C17 C18 1.371(16) .
C18 C19 1.384(17) .
C20 C25 1.523(11) .
C20 C21 1.542(11) .
C21 C22' 1.31(4) .
C21 C22 1.455(16) .
C22' C23 1.68(4) .
C22 C23 1.515(14) .
C23 C24 1.525(13) .
C24 C25 1.383(13) .
C24 C29 1.380(14) .
C25 C26 1.404(12) .
C26 C27 1.381(16) .
C27 C28 1.379(18) .
C28 C29 1.373(18) .
C30 C31' 1.54(3) .
C30 C35 1.526(13) .
C30 C31 1.61(2) .
C31' C32' 1.63(4) .
C31 C32 1.04(3) .
C32' C33 1.47(3) .
C32 C33 1.82(2) .
C33 C34 1.532(16) .
C34 C35 1.348(14) .
C34 C39 1.39(2) .
C35 C36 1.394(13) .
C36 C37 1.403(15) .
C37 C38 1.356(18) .
C38 C39 1.34(2) .
